data_7120291
loop_
_publ_author_name
'Cai, Hong'
'Xu, Lili'
'Lai, Heyun'
'Liu, Jing-Yi'
'Ng, Seik Weng'
'Li, Dan'

_publ_section_title
;
 A highly emissive and stable Zinc(II) metal-organic framework as a
 host-guest chemopalette for approaching white-light-emission
;
_journal_name_full 'Chem. Commun.'
_journal_paper_doi 10.1039/C7CC03350H
_journal_year 2017
_chemical_formula_sum 'C52 H32 N20 O17 Zn6'
_chemical_formula_weight 1601.20
_chemical_name_systematic
; 
 ? 
;
_space_group_IT_number 114
_symmetry_cell_setting tetragonal
_symmetry_space_group_name_Hall 'P -4 2n'
_symmetry_space_group_name_H-M 'P -4 21 c'
_atom_sites_solution_hydrogens geom
_atom_sites_solution_primary direct
_atom_sites_solution_secondary difmap
_audit_creation_method SHELXL-97
_audit_update_record
;
2017-04-25 deposited with the CCDC.
2017-06-19 downloaded from the CCDC.
;
_cell_angle_alpha 90.00
_cell_angle_beta 90.00
_cell_angle_gamma 90.00
_cell_formula_units_Z 2
_cell_length_a 12.42670(10)
_cell_length_b 12.42670(10)
_cell_length_c 27.1577(3)
_cell_measurement_reflns_used 15670
_cell_measurement_temperature 100(2)
_cell_measurement_theta_max 73.9860
_cell_measurement_theta_min 3.5350
_cell_volume 4193.77(7)
_computing_data_collection
;
CrysAlisPro, Agilent Technologies,
Version 1.171.36.28 (release 01-02-2013 CrysAlis171 .NET)
(compiled Feb  1 2013,16:14:44)
;
_computing_data_reduction
;
CrysAlisPro, Agilent Technologies,
Version 1.171.36.28 (release 01-02-2013 CrysAlis171 .NET)
(compiled Feb  1 2013,16:14:44)
;
_computing_molecular_graphics
;
O. V. Dolomanov, L. J. Bourhis, R. J. Gildea, J. A. K. Howard and H. Puschmann,
OLEX2: a complete structure solution, refinement and analysis program.
J. Appl. Cryst. (2009). 42, 339-341.
;
_computing_publication_material
;
O. V. Dolomanov, L. J. Bourhis, R. J. Gildea, J. A. K. Howard and H. Puschmann,
OLEX2: a complete structure solution, refinement and analysis program.
J. Appl. Cryst. (2009). 42, 339-341.
;
_computing_structure_refinement 'SHELXL-97 (Sheldrick, 1997)'
_computing_structure_solution 'SHELXS-97 (Sheldrick, 1990)'
_diffrn_ambient_temperature 100(2)
_diffrn_detector_area_resol_mean 10.4098
_diffrn_measured_fraction_theta_full 0.998
_diffrn_measured_fraction_theta_max 0.999
_diffrn_measurement_device_type 'Xcalibur, Atlas, Gemini'
_diffrn_measurement_method '\w scans'
_diffrn_radiation_monochromator graphite
_diffrn_radiation_source 'fine-focus sealed tube'
_diffrn_radiation_type CuK\a
_diffrn_radiation_wavelength 1.54184
_diffrn_reflns_av_R_equivalents 0.0290
_diffrn_reflns_av_sigmaI/netI 0.0141
_diffrn_reflns_limit_h_max 15
_diffrn_reflns_limit_h_min -11
_diffrn_reflns_limit_k_max 15
_diffrn_reflns_limit_k_min -14
_diffrn_reflns_limit_l_max 33
_diffrn_reflns_limit_l_min -30
_diffrn_reflns_number 30015
_diffrn_reflns_theta_full 74.17
_diffrn_reflns_theta_max 74.17
_diffrn_reflns_theta_min 3.25
_exptl_absorpt_coefficient_mu 2.435
_exptl_absorpt_correction_T_max 1.00000
_exptl_absorpt_correction_T_min 0.83856
_exptl_absorpt_correction_type multi-scan
_exptl_absorpt_process_details
;
CrysAlisPro, Agilent Technologies,
Version 1.171.36.28 (release 01-02-2013 CrysAlis171 .NET)
(compiled Feb  1 2013,16:14:44)
Empirical absorption correction using spherical harmonics,
 implemented in SCALE3 ABSPACK scaling algorithm.
;
_exptl_crystal_colour colorless
_exptl_crystal_density_diffrn 1.268
_exptl_crystal_density_method 'not measured'
_exptl_crystal_F_000 1600
_exptl_crystal_size_max 0.2
_exptl_crystal_size_mid 0.16
_exptl_crystal_size_min 0.16
_refine_diff_density_max 3.187
_refine_diff_density_min -0.678
_refine_diff_density_rms 0.253
_refine_ls_abs_structure_details 'Flack H D (1983), Acta Cryst. A39, 876-881'
_refine_ls_abs_structure_Flack 0.04(10)
_refine_ls_extinction_method none
_refine_ls_goodness_of_fit_ref 1.640
_refine_ls_hydrogen_treatment mixed
_refine_ls_matrix_type full
_refine_ls_number_parameters 240
_refine_ls_number_reflns 4255
_refine_ls_number_restraints 196
_refine_ls_restrained_S_all 1.707
_refine_ls_R_factor_all 0.1018
_refine_ls_R_factor_gt 0.0999
_refine_ls_shift/su_max 0.000
_refine_ls_shift/su_mean 0.000
_refine_ls_structure_factor_coef Fsqd
_refine_ls_weighting_details 'calc w=1/[\s^2^(Fo^2^)+(0.2000P)^2^+0.0000P] where P=(Fo^2^+2Fc^2^)/3'
_refine_ls_weighting_scheme calc
_refine_ls_wR_factor_gt 0.3191
_refine_ls_wR_factor_ref 0.3269
_reflns_number_gt 4069
_reflns_number_total 4255
_reflns_threshold_expression >2sigma(I)
_cod_data_source_file c7cc03350h2.cif
_cod_data_source_block a
_cod_database_code 7120291

loop_
_symmetry_equiv_pos_as_xyz
'x, y, z'
'-x, -y, z'
'x+1/2, -y+1/2, -z+1/2'
'-x+1/2, y+1/2, -z+1/2'
'y+1/2, x+1/2, z+1/2'
'-y+1/2, -x+1/2, z+1/2'
'-y, x, -z'
'y, -x, -z'

loop_
_atom_site_label
_atom_site_type_symbol
_atom_site_fract_x
_atom_site_fract_y
_atom_site_fract_z
_atom_site_U_iso_or_equiv
_atom_site_adp_type
_atom_site_occupancy
_atom_site_symmetry_multiplicity
_atom_site_calc_flag
_atom_site_refinement_flags
_atom_site_disorder_group
Zn1 Zn -0.0092(14) 0.5377(8) 0.14603(10) 0.0222(17) Uani 0.25 1 d PD -1
O1 O 0.0609(9) 0.3877(10) 0.1771(4) 0.065(2) Uani 0.50 1 d PDU -1
O2 O -0.0878(9) 0.4194(12) 0.2222(5) 0.077(3) Uani 0.50 1 d PDU -1
O3 O -0.1377(11) 0.2222(12) 0.3802(5) 0.071(3) Uani 0.50 1 d PDU -1
O4 O 0.003(3) 0.124(2) 0.4031(10) 0.074(3) Uani 0.50 1 d PDU -1
C1 C 0.0024(9) 0.3765(8) 0.2148(4) 0.075(4) Uani 0.50 1 d PDU -1
C2 C 0.0497(11) 0.3037(7) 0.2535(3) 0.078(3) Uani 0.50 1 d PGDU -1
C3 C 0.1531(11) 0.2620(14) 0.2496(6) 0.096(5) Uani 0.50 1 d PGDU -1
H3 H 0.1964 0.2792 0.2219 0.115 Uiso 0.50 1 calc PR -1
C4 C 0.1932(11) 0.1951(17) 0.2863(8) 0.137(10) Uani 0.50 1 d PGDU -1
H4 H 0.2639 0.1666 0.2836 0.164 Uiso 0.50 1 calc PR -1
C5 C 0.1298(13) 0.1699(13) 0.3268(6) 0.128(8) Uani 0.50 1 d PGDU -1
H5 H 0.1571 0.1242 0.3519 0.154 Uiso 0.50 1 calc PR -1
C6 C 0.0263(11) 0.2116(8) 0.3307(3) 0.081(4) Uani 0.50 1 d PGDU -1
C7 C -0.0137(8) 0.2785(7) 0.2940(4) 0.059(2) Uani 0.50 1 d PGDU -1
H7 H -0.0844 0.3071 0.2967 0.071 Uiso 0.50 1 calc PR -1
C8 C -0.0448(10) 0.1862(10) 0.3741(5) 0.062(3) Uani 0.50 1 d PDU -1
N1 N 0.1344(6) 0.5123(7) 0.1054(3) 0.0338(19) Uani 0.50 1 d PDU -1
N2 N 0.2753(6) 0.4744(8) 0.0614(4) 0.0384(14) Uani 0.50 1 d PDU -1
N5 N 0.0095(9) 0.7280(11) 0.0836(5) 0.060(3) Uani 0.50 1 d PDU -1
H5A H -0.0195 0.6907 0.1077 0.072 Uiso 0.50 1 calc PR -1
H5B H -0.0192 0.7896 0.0745 0.072 Uiso 0.50 1 calc PR -1
C9 C 0.2127(8) 0.4402(7) 0.0980(4) 0.040(2) Uani 0.50 1 d PDU -1
H9 H 0.2222 0.3752 0.1159 0.048 Uiso 0.50 1 calc PR -1
C10 C 0.2414(6) 0.5657(6) 0.0446(3) 0.0365(17) Uani 0.50 1 d PGDU -1
C11 C 0.1506(5) 0.5951(5) 0.0713(2) 0.042(2) Uani 0.50 1 d PGDU -1
C12 C 0.0976(5) 0.6908(6) 0.0606(3) 0.042(2) Uani 0.50 1 d PGDU -1
N4 N 0.1354(7) 0.7571(6) 0.0232(3) 0.056(2) Uani 0.50 1 d PGDU -1
C13 C 0.2262(8) 0.7278(8) -0.0035(3) 0.060(3) Uani 0.50 1 d PGDU -1
H13 H 0.2521 0.7731 -0.0291 0.072 Uiso 0.50 1 calc PR -1
N3 N 0.2792(7) 0.6320(8) 0.0072(3) 0.0390(19) Uani 0.50 1 d PGDU -1
Zn1' Zn 0.0007(13) 0.4912(7) 0.14583(9) 0.0222(17) Uani 0.25 1 d PD -2
O1' O -0.0010(10) 0.3541(9) 0.1996(4) 0.065(2) Uani 0.50 1 d PD -2
O2' O 0.1102(9) 0.2609(12) 0.1530(4) 0.077(3) Uani 0.50 1 d PD -2
O3' O 0.008(2) 0.1336(19) 0.4074(7) 0.071(3) Uani 0.50 1 d PD -2
O4' O -0.1238(11) 0.2012(13) 0.3637(6) 0.074(3) Uani 0.50 1 d PD -2
C1' C 0.0635(7) 0.2796(9) 0.1928(4) 0.075(4) Uani 0.50 1 d PD -2
C2' C 0.0819(10) 0.2117(9) 0.2374(3) 0.078(3) Uani 0.50 1 d PGD -2
C3' C 0.1650(12) 0.1369(15) 0.2375(6) 0.096(5) Uani 0.50 1 d PGD -2
H3' H 0.2097 0.1292 0.2093 0.115 Uiso 0.50 1 calc PR -2
C4' C 0.1828(14) 0.0733(16) 0.2788(7) 0.137(10) Uani 0.50 1 d PGD -2
H4' H 0.2396 0.0222 0.2788 0.164 Uiso 0.50 1 calc PR -2
C5' C 0.1174(14) 0.0846(13) 0.3200(5) 0.128(8) Uani 0.50 1 d PGD -2
H5' H 0.1296 0.0411 0.3482 0.154 Uiso 0.50 1 calc PR -2
C6' C 0.0343(10) 0.1594(10) 0.3199(3) 0.081(4) Uani 0.50 1 d PGD -2
C7' C 0.0165(8) 0.2230(7) 0.2786(4) 0.059(2) Uani 0.50 1 d PGD -2
H7' H -0.0403 0.2741 0.2785 0.071 Uiso 0.50 1 calc PR -2
C8' C -0.0311(10) 0.1649(8) 0.3667(5) 0.062(3) Uani 0.50 1 d PD -2
N1' N 0.1231(6) 0.5459(7) 0.0960(3) 0.0338(19) Uani 0.50 1 d PD -2
N2' N 0.2724(6) 0.4912(8) 0.0562(4) 0.0384(14) Uani 0.50 1 d PD -2
N5' N -0.0031(9) 0.7491(10) 0.0602(5) 0.060(3) Uani 0.50 1 d PD -2
H5'A H -0.0310 0.8069 0.0465 0.072 Uiso 0.50 1 calc PR -2
H5'B H -0.0340 0.7202 0.0862 0.072 Uiso 0.50 1 calc PR -2
C9' C 0.2035(8) 0.4717(7) 0.0943(4) 0.040(2) Uani 0.50 1 d PD -2
H9' H 0.2108 0.4137 0.1169 0.048 Uiso 0.50 1 calc PR -2
C10' C 0.2334(6) 0.5791(6) 0.0341(3) 0.0365(17) Uani 0.50 1 d PGD -2
C11' C 0.1411(5) 0.6141(5) 0.0582(2) 0.042(2) Uani 0.50 1 d PGD -2
C12' C 0.0867(5) 0.7047(6) 0.0414(3) 0.042(2) Uani 0.50 1 d PGD -2
N4' N 0.1246(7) 0.7603(6) 0.0005(3) 0.056(2) Uani 0.50 1 d PGD -2
C13' C 0.2169(8) 0.7253(8) -0.0236(3) 0.060(3) Uani 0.50 1 d PGD -2
H13' H 0.2428 0.7633 -0.0516 0.072 Uiso 0.50 1 calc PR -2
N3' N 0.2713(7) 0.6347(8) -0.0068(3) 0.0390(19) Uani 0.50 1 d PGD -2
Zn2 Zn 0.41136(6) 0.40601(6) 0.04106(3) 0.0366(4) Uani 1 1 d D .
O5 O 0.5000 0.5000 0.0000 0.0265(16) Uani 1 4 d S .

loop_
_atom_site_aniso_label
_atom_site_aniso_U_11
_atom_site_aniso_U_22
_atom_site_aniso_U_33
_atom_site_aniso_U_23
_atom_site_aniso_U_13
_atom_site_aniso_U_12
Zn1 0.021(2) 0.021(5) 0.0243(7) 0.0003(13) 0.0025(14) 0.014(4)
O1 0.050(3) 0.082(4) 0.063(4) 0.018(3) 0.002(3) -0.005(3)
O2 0.052(4) 0.119(7) 0.060(4) 0.038(4) -0.007(3) -0.005(4)
O3 0.091(6) 0.075(6) 0.046(4) 0.035(4) 0.022(4) 0.026(5)
O4 0.078(5) 0.074(5) 0.069(5) 0.003(4) 0.006(4) 0.007(4)
C1 0.071(5) 0.086(5) 0.069(5) 0.006(4) 0.003(4) 0.005(4)
C2 0.088(5) 0.079(5) 0.066(5) 0.018(4) 0.003(4) 0.001(4)
C3 0.099(6) 0.100(6) 0.089(6) 0.009(5) 0.009(5) 0.002(5)
C4 0.137(11) 0.139(11) 0.135(11) 0.003(5) 0.004(5) 0.001(5)
C5 0.128(9) 0.130(9) 0.126(9) 0.002(5) 0.001(5) 0.005(5)
C6 0.087(6) 0.082(6) 0.073(5) 0.009(4) 0.012(4) 0.006(5)
C7 0.066(4) 0.058(4) 0.053(4) 0.016(3) 0.008(4) 0.011(4)
C8 0.073(4) 0.056(5) 0.058(4) 0.019(4) 0.005(3) 0.019(4)
N1 0.038(3) 0.035(4) 0.029(3) 0.004(3) 0.001(2) -0.003(3)
N2 0.046(2) 0.037(3) 0.032(3) -0.007(2) 0.0110(19) -0.010(2)
N5 0.055(4) 0.053(5) 0.073(7) 0.003(5) 0.023(5) 0.012(4)
C9 0.045(3) 0.040(5) 0.036(3) -0.005(3) 0.008(2) -0.013(3)
C10 0.039(3) 0.034(3) 0.036(4) -0.005(3) 0.011(3) -0.003(2)
C11 0.040(3) 0.048(4) 0.038(4) -0.006(3) 0.007(3) -0.002(3)
C12 0.039(3) 0.050(4) 0.038(5) -0.005(4) 0.000(3) 0.002(3)
N4 0.049(3) 0.060(4) 0.058(5) -0.001(4) 0.006(4) 0.008(3)
C13 0.056(4) 0.064(4) 0.059(6) 0.001(4) 0.008(4) 0.015(4)
N3 0.037(3) 0.044(3) 0.037(5) 0.007(3) 0.012(3) 0.004(2)
Zn1' 0.021(2) 0.021(5) 0.0243(7) 0.0003(13) 0.0025(14) 0.014(4)
O1' 0.050(3) 0.082(4) 0.063(4) 0.018(3) 0.002(3) -0.005(3)
O2' 0.052(4) 0.119(7) 0.060(4) 0.038(4) -0.007(3) -0.005(4)
O3' 0.091(6) 0.075(6) 0.046(4) 0.035(4) 0.022(4) 0.026(5)
O4' 0.078(5) 0.074(5) 0.069(5) 0.003(4) 0.006(4) 0.007(4)
C1' 0.071(5) 0.086(5) 0.069(5) 0.006(4) 0.003(4) 0.005(4)
C2' 0.088(5) 0.079(5) 0.066(5) 0.018(4) 0.003(4) 0.001(4)
C3' 0.099(6) 0.100(6) 0.089(6) 0.009(5) 0.009(5) 0.002(5)
C4' 0.137(11) 0.139(11) 0.135(11) 0.003(5) 0.004(5) 0.001(5)
C5' 0.128(9) 0.130(9) 0.126(9) 0.002(5) 0.001(5) 0.005(5)
C6' 0.087(6) 0.082(6) 0.073(5) 0.009(4) 0.012(4) 0.006(5)
C7' 0.066(4) 0.058(4) 0.053(4) 0.016(3) 0.008(4) 0.011(4)
C8' 0.073(4) 0.056(5) 0.058(4) 0.019(4) 0.005(3) 0.019(4)
N1' 0.038(3) 0.035(4) 0.029(3) 0.004(3) 0.001(2) -0.003(3)
N2' 0.046(2) 0.037(3) 0.032(3) -0.007(2) 0.0110(19) -0.010(2)
N5' 0.055(4) 0.053(5) 0.073(7) 0.003(5) 0.023(5) 0.012(4)
C9' 0.045(3) 0.040(5) 0.036(3) -0.005(3) 0.008(2) -0.013(3)
C10' 0.039(3) 0.034(3) 0.036(4) -0.005(3) 0.011(3) -0.003(2)
C11' 0.040(3) 0.048(4) 0.038(4) -0.006(3) 0.007(3) -0.002(3)
C12' 0.039(3) 0.050(4) 0.038(5) -0.005(4) 0.000(3) 0.002(3)
N4' 0.049(3) 0.060(4) 0.058(5) -0.001(4) 0.006(4) 0.008(3)
C13' 0.056(4) 0.064(4) 0.059(6) 0.001(4) 0.008(4) 0.015(4)
N3' 0.037(3) 0.044(3) 0.037(5) 0.007(3) 0.012(3) 0.004(2)
Zn2 0.0428(5) 0.0373(5) 0.0296(6) -0.0012(3) 0.0034(3) -0.0110(4)
O5 0.031(2) 0.031(2) 0.018(3) 0.000 0.000 0.000

loop_
_atom_type_symbol
_atom_type_description
_atom_type_scat_dispersion_real
_atom_type_scat_dispersion_imag
_atom_type_scat_source
C C 0.0181 0.0091 'International Tables Vol C Tables 4.2.6.8 and 6.1.1.4'
H H 0.0000 0.0000 'International Tables Vol C Tables 4.2.6.8 and 6.1.1.4'
N N 0.0311 0.0180 'International Tables Vol C Tables 4.2.6.8 and 6.1.1.4'
O O 0.0492 0.0322 'International Tables Vol C Tables 4.2.6.8 and 6.1.1.4'
Zn Zn -1.5491 0.6778 'International Tables Vol C Tables 4.2.6.8 and 6.1.1.4'

loop_
_geom_angle_atom_site_label_1
_geom_angle_atom_site_label_2
_geom_angle_atom_site_label_3
_geom_angle
_geom_angle_site_symmetry_1
_geom_angle_site_symmetry_3
N1 Zn1 O1 75.1(5) . .
C1 O1 Zn1 100.1(8) . .
C8 O4 Zn2 110(2) . 3_455
O2 C1 O1 126.5(13) . .
O2 C1 C2 119.4(11) . .
O1 C1 C2 114.0(10) . .
C3 C2 C7 120.0 . .
C3 C2 C1 122.2(9) . .
C7 C2 C1 117.8(9) . .
C4 C3 C2 120.0 . .
C3 C4 C5 120.0 . .
C6 C5 C4 120.0 . .
C5 C6 C7 120.0 . .
C5 C6 C8 121.6(11) . .
C7 C6 C8 118.4(11) . .
C6 C7 C2 120.0 . .
O3 C8 O4 125(2) . .
O3 C8 C6 124.9(13) . .
O4 C8 C6 110(2) . .
C9 N1 C11 106.7(6) . .
C9 N1 Zn1 142.2(7) . .
C11 N1 Zn1 110.9(5) . .
C10 N2 C9 110.7(5) . .
C10 N2 Zn2 123.9(6) . .
C9 N2 Zn2 125.0(7) . .
N2 C9 N1 108.9(6) . .
N2 C10 C11 108.1(5) . .
N2 C10 N3 131.9(5) . .
C11 C10 N3 120.0 . .
C10 C11 C12 120.0 . .
C10 C11 N1 105.6(5) . .
C12 C11 N1 134.4(5) . .
N5 C12 C11 125.7(8) . .
N5 C12 N4 114.3(8) . .
C11 C12 N4 120.0 . .
C13 N4 C12 120.0 . .
N4 C13 N3 120.0 . .
C13 N3 C10 120.0 . .
C13 N3 Zn2 116.1(4) . 8_565
C10 N3 Zn2 123.5(4) . 8_565
N1' Zn1' O1' 131.1(7) . .
C1' O1' Zn1' 117.7(9) . .
C8' O3' Zn2 118(2) . 3_455
O1' C1' O2' 124.7(13) . .
O1' C1' C2' 113.6(11) . .
O2' C1' C2' 121.7(11) . .
C3' C2' C7' 120.0 . .
C3' C2' C1' 119.5(10) . .
C7' C2' C1' 120.5(10) . .
C4' C3' C2' 120.0 . .
C3' C4' C5' 120.0 . .
C6' C5' C4' 120.0 . .
C5' C6' C7' 120.0 . .
C5' C6' C8' 115.4(10) . .
C7' C6' C8' 124.6(10) . .
C6' C7' C2' 120.0 . .
O4' C8' O3' 122(2) . .
O4' C8' C6' 117.5(13) . .
O3' C8' C6' 120.8(17) . .
C11' N1' C9' 106.2(6) . .
C11' N1' Zn1' 142.7(6) . .
C9' N1' Zn1' 109.1(7) . .
C10' N2' C9' 105.0(5) . .
C10' N2' Zn2 129.1(6) . .
C9' N2' Zn2 125.8(6) . .
N1' C9' N2' 111.5(6) . .
N2' C10' C11' 110.1(5) . .
N2' C10' N3' 129.9(5) . .
C11' C10' N3' 120.0 . .
N1' C11' C10' 107.3(5) . .
N1' C11' C12' 132.7(5) . .
C10' C11' C12' 120.0 . .
N5' C12' N4' 112.4(8) . .
N5' C12' C11' 127.6(8) . .
N4' C12' C11' 120.0 . .
C12' N4' C13' 120.0 . .
N3' C13' N4' 120.0 . .
C13' N3' C10' 120.0 . .
C13' N3' Zn2 119.1(4) . 8_565
C10' N3' Zn2 120.9(4) . 8_565
O3' Zn2 O4 5.4(14) 3 3
O3' Zn2 O5 102.6(6) 3 .
O4 Zn2 O5 103.3(6) 3 .
O3' Zn2 N2 116.4(8) 3 .
O4 Zn2 N2 111.5(8) 3 .
O5 Zn2 N2 112.7(3) . .
O3' Zn2 N3' 107.8(10) 3 7_655
O4 Zn2 N3' 112.0(10) 3 7_655
O5 Zn2 N3' 113.4(5) . 7_655
N2 Zn2 N3' 104.2(7) . 7_655
O3' Zn2 N2' 120.8(8) 3 .
O4 Zn2 N2' 115.6(8) 3 .
O5 Zn2 N2' 106.2(3) . .
N2 Zn2 N2' 6.7(5) . .
N3' Zn2 N2' 106.4(4) 7_655 .
O3' Zn2 N3 115.0(10) 3 7_655
O4 Zn2 N3 119.6(10) 3 7_655
O5 Zn2 N3 103.6(5) . 7_655
N2 Zn2 N3 106.0(4) . 7_655
N3' Zn2 N3 10.5(10) 7_655 7_655
N2' Zn2 N3 106.9(7) . 7_655
Zn2 O5 Zn2 108.99(2) 2_665 8_565
Zn2 O5 Zn2 108.99(2) 2_665 7_655
Zn2 O5 Zn2 110.43(5) 8_565 7_655
Zn2 O5 Zn2 110.43(5) 2_665 .
Zn2 O5 Zn2 108.99(2) 8_565 .
Zn2 O5 Zn2 108.99(2) 7_655 .

loop_
_geom_bond_atom_site_label_1
_geom_bond_atom_site_label_2
_geom_bond_distance
_geom_bond_site_symmetry_2
Zn1 N1 2.121(15) .
Zn1 O1 2.224(11) .
O1 C1 1.265(10) .
O2 C1 1.258(9) .
O3 C8 1.249(10) .
O4 C8 1.255(10) .
O4 Zn2 1.93(4) 3_455
C1 C2 1.504(9) .
C2 C3 1.3900 .
C2 C7 1.3900 .
C3 C4 1.3900 .
C4 C5 1.3900 .
C5 C6 1.3900 .
C6 C7 1.3900 .
C6 C8 1.506(9) .
N1 C9 1.339(8) .
N1 C11 1.399(11) .
N2 C10 1.295(8) .
N2 C9 1.331(8) .
N2 Zn2 1.972(6) .
N5 C12 1.343(10) .
C10 C11 1.3900 .
C10 N3 1.3900 .
C11 C12 1.3900 .
C12 N4 1.3900 .
N4 C13 1.3900 .
C13 N3 1.3900 .
N3 Zn2 2.120(6) 8_565
Zn1' N1' 2.146(15) .
Zn1' O1' 2.243(11) .
O1' C1' 1.239(10) .
O2' C1' 1.248(9) .
O3' C8' 1.268(10) .
O3' Zn2 1.91(3) 3_455
O4' C8' 1.240(10) .
C1' C2' 1.493(9) .
C2' C3' 1.3900 .
C2' C7' 1.3900 .
C3' C4' 1.3900 .
C4' C5' 1.3900 .
C5' C6' 1.3900 .
C6' C7' 1.3900 .
C6' C8' 1.511(9) .
N1' C11' 1.351(10) .
N1' C9' 1.360(8) .
N2' C10' 1.338(8) .
N2' C9' 1.364(8) .
N2' Zn2 2.067(6) .
N5' C12' 1.346(10) .
C10' C11' 1.3900 .
C10' N3' 1.3900 .
C11' C12' 1.3900 .
C12' N4' 1.3900 .
N4' C13' 1.3900 .
C13' N3' 1.3900 .
N3' Zn2 1.999(6) 8_565
Zn2 O3' 1.91(3) 3
Zn2 O4 1.93(4) 3
Zn2 O5 1.9547(8) .
Zn2 N3' 1.999(17) 7_655
Zn2 N3 2.119(16) 7_655
O5 Zn2 1.9546(8) 2_665
O5 Zn2 1.9547(8) 8_565
O5 Zn2 1.9547(8) 7_655

loop_
_platon_squeeze_void_nr
_platon_squeeze_void_average_x
_platon_squeeze_void_average_y
_platon_squeeze_void_average_z
_platon_squeeze_void_volume
_platon_squeeze_void_count_electrons
_platon_squeeze_void_content
1 -0.009 -0.007 0.000 624 206 ' '
2 -0.248 0.497 0.500 624 207 ' '
